data_7050768
loop_
_publ_author_name
'Attfield, J.'
'Cole, J.C.'
'Cox, P.J.'
'Maginn, S.J.'
'Motherwell, W.D.S.'
'Nowell, H.'
'Shankland, K.'

_publ_section_title
;
Structure solution and refinement of tetracaine hydrochloride from
X-ray powder diffraction data
;
_journal_name_full 'New Journal of Chemistry'
_journal_year 2002
_chemical_formula_sum 'C14 H25 Cl N2'
_space_group_IT_number 2
_symmetry_cell_setting triclinic
_symmetry_space_group_name_Hall '-P 1'
_symmetry_space_group_name_H-M 'P -1'
_cell_angle_alpha 106.2107(14)
_cell_angle_beta 90.8532(11)
_cell_angle_gamma 98.7783(12)
_cell_length_a 7.40022(11)
_cell_length_b 8.56690(15)
_cell_length_c 13.69231(32)
_cod_original_formula_sum 'C14 H25 N2 Cl'
_cod_database_code 7050768

loop_
_symmetry_equiv_pos_as_xyz
+x,+y,+z
-x,-y,-z

loop_
_atom_site_label
_atom_site_fract_x
_atom_site_fract_y
_atom_site_fract_z
_atom_site_occupancy
_atom_site_thermal_displace_type
_atom_site_U_iso_or_equiv
_atom_site_symmetry_multiplicity
C1 .2740(12) .4560(11) .8843(7) 1.0 Uiso .01 2
C2 .2677(11) .3474(13) .9446(7) 1.0 Uiso .01 2
C3 .2803(12) .1821(13) .9006(8) 1.0 Uiso .01 2
C4 .2948(11) .1232(11) .7957(7) 1.0 Uiso .01 2
C5 .3016(12) .2322(13) .7353(7) 1.0 Uiso .01 2
C6 .2903(12) .3978(13) .7790(8) 1.0 Uiso .01 2
C7 .3065(15) -.0549(11) .7469(6) 1.0 Uiso .01 2
O8 .3176(16) -.1031(12) .6454(7) 1.0 Uiso .01 2
C9 .3387(16) -.2713(13) .5977(8) 1.0 Uiso .01 2
C10 .3763(13) -.2866(15) .4883(9) 1.0 Uiso .01 2
N11 .2006(13) -.2821(12) .4333(8) 1.0 Uiso .01 2
N12 .2608(10) .6232(11) .9295(8) 1.0 Uiso .01 2
C13 .2319(17) .6923(12) 1.0387(8) 1.0 Uiso .01 2
C14 .2410(20) .8804(13) 1.0612(8) 1.0 Uiso .01 2
C15 .2080(26) .9592(13) 1.1716(9) 1.0 Uiso .01 2
C16 .2086(19) 1.1444(13) 1.1908(11) 1.0 Uiso .01 2
O17 .2885(14) -.1505(12) .7971(9) 1.0 Uiso .01 2
C18 .1962(17) -.1080(13) .4317(11) 1.0 Uiso .01 2
C19 .1913(18) -.3815(15) .3238(9) 1.0 Uiso .01 2
CL20 .1657(7) .3080(7) .4862(5) 1.0 Uiso .01 2
H21 .2933(17) .4798(20) .7316(13) 1.0 Uiso .025 2
H22 .3139(17) .1872(23) .6539(10) 1.0 Uiso .025 2
H23 .2769(17) .0993(20) .9477(13) 1.0 Uiso .025 2
H24 .2559(17) .3925(23) 1.0259(10) 1.0 Uiso .025 2
H25 .454(4) -.3120(32) .6296(15) 1.0 Uiso .025 2
H26 .2175(33) -.3635(23) .5969(18) 1.0 Uiso .025 2
H27 .4776(25) -.1882(30) .4747(16) 1.0 Uiso .025 2
H28 .4225(34) -.4002(28) .4462(15) 1.0 Uiso .025 2
H29 .0968(29) -.3192(24) .4649(16) 1.0 Uiso .025 2
H30 .2800(25) .6889(21) .8899(13) 1.0 Uiso .025 2
H31 .101(7) .628(7) 1.0575(34) 1.0 Uiso .025 2
H32 .347(7) .677(11) 1.0856(16) 1.0 Uiso .025 2
H33 .369(7) .934(6) 1.033(9) 1.0 Uiso .025 2
H34 .122(8) .9054(35) 1.023(8) 1.0 Uiso .025 2
H35 .067(5) .914(9) 1.187(4) 1.0 Uiso .025 2
H36 .306(9) .927(11) 1.2209(16) 1.0 Uiso .025 2
H37 .181(14) 1.200(6) 1.2709(22) 1.0 Uiso .025 2
H38 .343(5) 1.204(5) 1.173(8) 1.0 Uiso .025 2
H39 .097(10) 1.1642(35) 1.144(6) 1.0 Uiso .025 2
H40 .0542(28) -.093(6) .418(9) 1.0 Uiso .025 2
H41 .253(15) -.0217(29) .505(4) 1.0 Uiso .025 2
H42 .279(12) -.082(8) .370(6) 1.0 Uiso .025 2
H43 .136(11) -.5097(24) .3179(25) 1.0 Uiso .025 2
H44 .099(10) -.335(8) .2789(19) 1.0 Uiso .025 2
H45 .329(4) -.369(8) .295(4) 1.0 Uiso .025 2
